data_1506860
loop_
_publ_author_name
'Englert, Brian C.'
'Smith, Mark D.'
'Hardcastle, Kenneth I.'
'Bunz, Uwe H. F.'

_publ_section_title
;
 Jacketed Poly(p-phenyleneethynylene)s:&#x00A0; Nonaggregating Conjugated
 Polymers as Blue-Emitting Rods
;
_journal_issue 22
_journal_name_full Macromolecules
_journal_page_first 8212
_journal_paper_doi 10.1021/ma048535q
_journal_volume 37
_journal_year 2004
_chemical_formula_moiety 'C20 H24 I2 O6'
_chemical_formula_sum 'C20 H24 I2 O6'
_chemical_formula_weight 614.19
_chemical_name_systematic
; 
 ? 
;
_space_group_IT_number 14
_symmetry_cell_setting monoclinic
_symmetry_space_group_name_Hall '-P 2ybc'
_symmetry_space_group_name_H-M 'P 1 21/c 1'
_atom_sites_solution_hydrogens geom
_atom_sites_solution_primary direct
_atom_sites_solution_secondary difmap
_audit_creation_method SHELXL-97
_cell_angle_alpha 90.00
_cell_angle_beta 105.9060(10)
_cell_angle_gamma 90.00
_cell_formula_units_Z 2
_cell_length_a 15.8462(9)
_cell_length_b 7.6297(4)
_cell_length_c 9.3907(6)
_cell_measurement_reflns_used 6267
_cell_measurement_temperature 150(2)
_cell_measurement_theta_max 25.024
_cell_measurement_theta_min 2.670
_cell_volume 1091.88(11)
_computing_cell_refinement 'SAINT+ NT V6.22 (Bruker, 2001)'
_computing_data_collection 'SMART NT V5.628 (Bruker, 2001)'
_computing_data_reduction 'SAINT+ NT V6.22'
_computing_molecular_graphics 'SHELXTL V6.1 (Sheldrick, 2000)'
_computing_publication_material 'SHELXTL V6.1'
_computing_structure_refinement 'SHELXL-97 (Sheldrick, 1997)'
_computing_structure_solution 'SHELXS-97 (Sheldrick, 1990)'
_diffrn_ambient_temperature 150(2)
_diffrn_measured_fraction_theta_full 0.998
_diffrn_measured_fraction_theta_max 0.998
_diffrn_measurement_device_type 'Bruker SMART APEX CCD diffractometer'
_diffrn_measurement_method 'omega scans'
_diffrn_radiation_monochromator graphite
_diffrn_radiation_source 'fine-focus sealed tube'
_diffrn_radiation_type MoK\a
_diffrn_radiation_wavelength 0.71073
_diffrn_reflns_av_R_equivalents 0.0292
_diffrn_reflns_av_sigmaI/netI 0.0268
_diffrn_reflns_limit_h_max 18
_diffrn_reflns_limit_h_min -18
_diffrn_reflns_limit_k_max 9
_diffrn_reflns_limit_k_min -9
_diffrn_reflns_limit_l_max 9
_diffrn_reflns_limit_l_min -11
_diffrn_reflns_number 7165
_diffrn_reflns_theta_full 25.03
_diffrn_reflns_theta_max 25.03
_diffrn_reflns_theta_min 1.34
_diffrn_standards_decay_% none
_exptl_absorpt_coefficient_mu 2.912
_exptl_absorpt_correction_T_max 1.0000
_exptl_absorpt_correction_T_min 0.6911
_exptl_absorpt_correction_type multi-scan
_exptl_absorpt_process_details 'SADABS (Bruker, 2001)'
_exptl_crystal_colour colorless
_exptl_crystal_density_diffrn 1.868
_exptl_crystal_density_method 'not measured'
_exptl_crystal_description plate
_exptl_crystal_F_000 596
_exptl_crystal_size_max 0.36
_exptl_crystal_size_mid 0.30
_exptl_crystal_size_min 0.16
_refine_diff_density_max 0.556
_refine_diff_density_min -0.546
_refine_diff_density_rms 0.083
_refine_ls_extinction_coef 0.0125(6)
_refine_ls_extinction_expression Fc^*^=kFc[1+0.001xFc^2^\l^3^/sin(2\q)]^-1/4^
_refine_ls_extinction_method SHELXL
_refine_ls_goodness_of_fit_ref 1.089
_refine_ls_hydrogen_treatment refU
_refine_ls_matrix_type full
_refine_ls_number_parameters 140
_refine_ls_number_reflns 1924
_refine_ls_number_restraints 0
_refine_ls_restrained_S_all 1.089
_refine_ls_R_factor_all 0.0196
_refine_ls_R_factor_gt 0.0189
_refine_ls_shift/su_max 0.001
_refine_ls_shift/su_mean 0.000
_refine_ls_structure_factor_coef Fsqd
_refine_ls_weighting_details 'calc w=1/[\s^2^(Fo^2^)+(0.0216P)^2^+0.7076P] where P=(Fo^2^+2Fc^2^)/3'
_refine_ls_weighting_scheme calc
_refine_ls_wR_factor_gt 0.0474
_refine_ls_wR_factor_ref 0.0479
_reflns_number_gt 1879
_reflns_number_total 1924
_reflns_threshold_expression >2sigma(I)
_cod_data_source_file ma048535qsi20040716_102140.cif
_cod_data_source_block bce5ss
_cod_depositor_comments
;
The following automatic conversions were performed:

'_symmetry_cell_setting' value 'Monoclinic' changed to 'monoclinic'
according to /home/saulius/struct/CIF-dictionaries/cif_core.dic
dictionary named 'cif_core.dic' version 2.4.1 from 2010-06-29.

Automatic conversion script
Id: cif_fix_values 1715 2011-07-08 13:25:40Z adriana 
;
_cod_original_sg_symbol_H-M 'P 21/c'
_cod_database_code 1506860

loop_
_symmetry_equiv_pos_as_xyz
'x, y, z'
'-x, y+1/2, -z+1/2'
'-x, -y, -z'
'x, -y-1/2, z-1/2'

loop_
_atom_site_label
_atom_site_type_symbol
_atom_site_fract_x
_atom_site_fract_y
_atom_site_fract_z
_atom_site_U_iso_or_equiv
_atom_site_adp_type
_atom_site_occupancy
_atom_site_symmetry_multiplicity
_atom_site_calc_flag
_atom_site_refinement_flags
I1 I 0.621712(9) 0.185777(18) 0.829615(16) 0.02164(10) Uani 1 1 d .
O1 O 0.35248(11) 0.16356(19) 0.3228(2) 0.0218(4) Uani 1 1 d .
C1 C 0.54754(14) 0.0717(3) 0.6324(2) 0.0177(4) Uani 1 1 d .
C2 C 0.47332(15) 0.1571(3) 0.5491(3) 0.0187(5) Uani 1 1 d .
H2 H 0.4552 0.2637 0.5840 0.015(6) Uiso 1 1 calc R
C3 C 0.42504(14) 0.0871(3) 0.4141(2) 0.0186(5) Uani 1 1 d .
C4 C 0.32993(16) 0.3373(3) 0.3609(3) 0.0213(5) Uani 1 1 d .
H4A H 0.3799 0.4183 0.3694 0.017(6) Uiso 1 1 calc R
H4B H 0.3152 0.3352 0.4567 0.011(6) Uiso 1 1 calc R
C5 C 0.25230(15) 0.3961(3) 0.2397(3) 0.0234(5) Uani 1 1 d .
H5A H 0.2409 0.5221 0.2517 0.030(7) Uiso 1 1 calc R
H5B H 0.2639 0.3795 0.1422 0.024(6) Uiso 1 1 calc R
O2 O 0.17808(11) 0.2946(2) 0.2475(2) 0.0243(4) Uani 1 1 d .
C6 C 0.10507(17) 0.3212(3) 0.1216(3) 0.0248(6) Uani 1 1 d .
H6A H 0.1191 0.2799 0.0308 0.018(6) Uiso 1 1 calc R
H6B H 0.0901 0.4473 0.1099 0.025(7) Uiso 1 1 calc R
C7 C 0.02933(16) 0.2185(3) 0.1468(3) 0.0245(5) Uani 1 1 d .
H7A H 0.0489 0.0999 0.1845 0.021(6) Uiso 1 1 calc R
H7B H 0.0049 0.2787 0.2200 0.027(7) Uiso 1 1 calc R
O3 O -0.03501(12) 0.2071(2) 0.0079(2) 0.0257(4) Uani 1 1 d .
C8 C -0.11624(16) 0.1417(3) 0.0219(3) 0.0256(5) Uani 1 1 d .
H8A H -0.1052 0.0399 0.0898 0.028(7) Uiso 1 1 calc R
H8B H -0.1523 0.1011 -0.0761 0.025(7) Uiso 1 1 calc R
C9 C -0.16509(16) 0.2762(3) 0.0791(3) 0.0235(5) Uani 1 1 d .
C10 C -0.20292(16) 0.3904(3) 0.1219(3) 0.0262(5) Uani 1 1 d .
H10 H -0.2332 0.4817 0.1561 0.037(8) Uiso 1 1 calc R

loop_
_atom_site_aniso_label
_atom_site_aniso_U_11
_atom_site_aniso_U_22
_atom_site_aniso_U_33
_atom_site_aniso_U_23
_atom_site_aniso_U_13
_atom_site_aniso_U_12
I1 0.02074(13) 0.02144(12) 0.02038(13) -0.00284(5) 0.00164(8) 0.00100(5)
O1 0.0175(8) 0.0179(8) 0.0262(9) -0.0023(6) -0.0004(7) 0.0041(6)
C1 0.0154(11) 0.0179(10) 0.0190(11) 0.0004(9) 0.0035(9) -0.0041(8)
C2 0.0170(12) 0.0150(10) 0.0248(13) 0.0000(9) 0.0067(10) -0.0001(8)
C3 0.0139(10) 0.0191(11) 0.0226(12) 0.0027(9) 0.0047(9) 0.0004(8)
C4 0.0199(12) 0.0160(10) 0.0269(13) -0.0016(9) 0.0046(11) 0.0007(9)
C5 0.0180(11) 0.0189(11) 0.0323(14) 0.0028(9) 0.0051(11) 0.0009(9)
O2 0.0149(9) 0.0243(8) 0.0307(10) 0.0061(7) 0.0013(8) 0.0000(6)
C6 0.0176(13) 0.0274(13) 0.0256(14) 0.0020(9) -0.0002(11) 0.0030(9)
C7 0.0182(12) 0.0291(12) 0.0232(13) 0.0000(10) 0.0007(11) 0.0016(9)
O3 0.0183(9) 0.0339(9) 0.0228(9) -0.0025(7) 0.0022(8) -0.0003(7)
C8 0.0198(12) 0.0260(11) 0.0289(14) -0.0052(10) 0.0031(11) -0.0018(10)
C9 0.0183(12) 0.0276(12) 0.0215(12) 0.0013(10) 0.0006(10) -0.0040(10)
C10 0.0241(13) 0.0285(13) 0.0243(13) 0.0005(10) 0.0035(11) 0.0028(10)

loop_
_atom_type_symbol
_atom_type_description
_atom_type_scat_dispersion_real
_atom_type_scat_dispersion_imag
_atom_type_scat_source
C C 0.0033 0.0016 'International Tables Vol C Tables 4.2.6.8 and 6.1.1.4'
H H 0.0000 0.0000 'International Tables Vol C Tables 4.2.6.8 and 6.1.1.4'
O O 0.0106 0.0060 'International Tables Vol C Tables 4.2.6.8 and 6.1.1.4'
I I -0.4742 1.8119 'International Tables Vol C Tables 4.2.6.8 and 6.1.1.4'

loop_
_geom_angle_atom_site_label_1
_geom_angle_atom_site_label_2
_geom_angle_atom_site_label_3
_geom_angle
_geom_angle_site_symmetry_1
_geom_angle_site_symmetry_3
C3 O1 C4 117.46(18) . .
C2 C1 C3 121.4(2) . 3_656
C2 C1 I1 119.24(16) . .
C3 C1 I1 119.34(16) 3_656 .
C1 C2 C3 120.2(2) . .
C1 C2 H2 119.9 . .
C3 C2 H2 119.9 . .
O1 C3 C2 124.4(2) . .
O1 C3 C1 117.1(2) . 3_656
C2 C3 C1 118.4(2) . 3_656
O1 C4 C5 107.14(19) . .
O1 C4 H4A 110.3 . .
C5 C4 H4A 110.3 . .
O1 C4 H4B 110.3 . .
C5 C4 H4B 110.3 . .
H4A C4 H4B 108.5 . .
O2 C5 C4 108.41(19) . .
O2 C5 H5A 110.0 . .
C4 C5 H5A 110.0 . .
O2 C5 H5B 110.0 . .
C4 C5 H5B 110.0 . .
H5A C5 H5B 108.4 . .
C6 O2 C5 111.98(18) . .
O2 C6 C7 107.3(2) . .
O2 C6 H6A 110.3 . .
C7 C6 H6A 110.3 . .
O2 C6 H6B 110.3 . .
C7 C6 H6B 110.3 . .
H6A C6 H6B 108.5 . .
O3 C7 C6 106.9(2) . .
O3 C7 H7A 110.3 . .
C6 C7 H7A 110.3 . .
O3 C7 H7B 110.3 . .
C6 C7 H7B 110.3 . .
H7A C7 H7B 108.6 . .
C8 O3 C7 112.17(19) . .
O3 C8 C9 111.7(2) . .
O3 C8 H8A 109.3 . .
C9 C8 H8A 109.3 . .
O3 C8 H8B 109.3 . .
C9 C8 H8B 109.3 . .
H8A C8 H8B 107.9 . .
C10 C9 C8 177.0(3) . .
C9 C10 H10 180.0 . .

loop_
_geom_bond_atom_site_label_1
_geom_bond_atom_site_label_2
_geom_bond_distance
_geom_bond_site_symmetry_2
I1 C1 2.092(2) .
O1 C3 1.363(3) .
O1 C4 1.443(2) .
C1 C2 1.384(3) .
C1 C3 1.397(3) 3_656
C2 C3 1.396(3) .
C2 H2 0.9500 .
C3 C1 1.397(3) 3_656
C4 C5 1.497(3) .
C4 H4A 0.9900 .
C4 H4B 0.9900 .
C5 O2 1.426(3) .
C5 H5A 0.9900 .
C5 H5B 0.9900 .
O2 C6 1.424(3) .
C6 C7 1.505(3) .
C6 H6A 0.9900 .
C6 H6B 0.9900 .
C7 O3 1.421(3) .
C7 H7A 0.9900 .
C7 H7B 0.9900 .
O3 C8 1.420(3) .
C8 C9 1.473(4) .
C8 H8A 0.9900 .
C8 H8B 0.9900 .
C9 C10 1.188(4) .
C10 H10 0.9500 .

loop_
_geom_torsion_atom_site_label_1
_geom_torsion_atom_site_label_2
_geom_torsion_atom_site_label_3
_geom_torsion_atom_site_label_4
_geom_torsion
_geom_torsion_site_symmetry_1
_geom_torsion_site_symmetry_4
C3 C1 C2 C3 -1.4(4) 3_656 .
I1 C1 C2 C3 177.23(16) . .
C4 O1 C3 C2 7.1(3) . .
C4 O1 C3 C1 -172.63(19) . 3_656
C1 C2 C3 O1 -178.4(2) . .
C1 C2 C3 C1 1.3(3) . 3_656
C3 O1 C4 C5 176.35(19) . .
O1 C4 C5 O2 69.7(2) . .
C4 C5 O2 C6 -170.10(19) . .
C5 O2 C6 C7 -176.09(19) . .
O2 C6 C7 O3 -164.93(18) . .
C6 C7 O3 C8 -169.00(19) . .
C7 O3 C8 C9 76.5(3) . .
